data_2213000
loop_
_publ_author_name
'Selvakumar, J.'
'Babu Varghese'
'Raghunathan, V. S.'
'Nagaraja, K. S.'

_publ_section_title
;
 2,2'-[1,1'-(Propane-1,3-diyl)bis(nitriloethylidyne)]diphenol
;
_journal_coeditor_code SI2004
_journal_issue 4
_journal_name_full 'Acta Crystallographica Section E'
_journal_page_first o1924
_journal_page_last o1925
_journal_paper_doi 10.1107/S1600536807012275
_journal_volume 63
_journal_year 2007
_chemical_formula_iupac 'C19 H22 N2 O2'
_chemical_formula_moiety 'C19 H22 N2 O2'
_chemical_formula_sum 'C19 H22 N2 O2'
_chemical_formula_weight 310.39
_chemical_name_systematic
;
2,2'-[1,1'-(Propane-1,3-diyl)bis(nitriloethylidyne)diphenol
;
_space_group_IT_number 14
_symmetry_cell_setting monoclinic
_symmetry_space_group_name_Hall '-P 2ybc'
_symmetry_space_group_name_H-M 'P 1 21/c 1'
_atom_sites_solution_hydrogens geom
_atom_sites_solution_primary direct
_atom_sites_solution_secondary difmap
_audit_creation_method SHELXL-97
_cell_angle_alpha 90.00
_cell_angle_beta 96.991(2)
_cell_angle_gamma 90.00
_cell_formula_units_Z 4
_cell_length_a 12.4524(4)
_cell_length_b 15.3347(5)
_cell_length_c 8.8832(2)
_cell_measurement_reflns_used 7073
_cell_measurement_temperature 293(2)
_cell_measurement_theta_max 28.
_cell_measurement_theta_min 2.1
_cell_volume 1683.67(9)
_computing_cell_refinement 'APEX2 and SAINT-Plus (Bruker, 2004)'
_computing_data_collection 'APEX2 (Bruker, 2004)'
_computing_data_reduction 'SAINT-Plus and XPREP (Bruker, 2004)'
_computing_molecular_graphics 'ORTEP32 (Farrugia, 1997)'
_computing_publication_material SHELXL97
_computing_structure_refinement 'SHELXL97 (Sheldrick, 1997)'
_computing_structure_solution 'SIR92 (Altomare et al., 1993\\bbr00q) in WinGX (Farrugia, 1999)'
_diffrn_ambient_temperature 294(2)
_diffrn_measured_fraction_theta_full 0.998
_diffrn_measured_fraction_theta_max 0.998
_diffrn_measurement_device_type 'Bruker Kappa-APEX2'
_diffrn_measurement_method '\w and \f'
_diffrn_radiation_monochromator graphite
_diffrn_radiation_source 'fine-focus sealed tube'
_diffrn_radiation_type MoK\a
_diffrn_radiation_wavelength 0.71073
_diffrn_reflns_av_R_equivalents 0.0372
_diffrn_reflns_av_sigmaI/netI 0.0253
_diffrn_reflns_limit_h_max 16
_diffrn_reflns_limit_h_min -16
_diffrn_reflns_limit_k_max 20
_diffrn_reflns_limit_k_min -20
_diffrn_reflns_limit_l_max 11
_diffrn_reflns_limit_l_min -11
_diffrn_reflns_number 20405
_diffrn_reflns_theta_full 28.69
_diffrn_reflns_theta_max 28.69
_diffrn_reflns_theta_min 1.65
_diffrn_standards_decay_% 0
_exptl_absorpt_coefficient_mu 0.080
_exptl_absorpt_correction_T_max 0.984
_exptl_absorpt_correction_T_min 0.857
_exptl_absorpt_correction_type multi-scan
_exptl_absorpt_process_details '(Blessing, 1995)'
_exptl_crystal_colour colourless
_exptl_crystal_density_diffrn 1.224
_exptl_crystal_density_method 'not measured'
_exptl_crystal_description plate
_exptl_crystal_F_000 664
_exptl_crystal_size_max 0.30
_exptl_crystal_size_mid 0.20
_exptl_crystal_size_min 0.20
_refine_diff_density_max 0.261
_refine_diff_density_min -0.259
_refine_ls_extinction_method none
_refine_ls_goodness_of_fit_ref 1.017
_refine_ls_hydrogen_treatment constr
_refine_ls_matrix_type full
_refine_ls_number_parameters 208
_refine_ls_number_reflns 4335
_refine_ls_number_restraints 0
_refine_ls_restrained_S_all 1.017
_refine_ls_R_factor_all 0.0820
_refine_ls_R_factor_gt 0.0523
_refine_ls_shift/su_max 0.000
_refine_ls_shift/su_mean 0.000
_refine_ls_structure_factor_coef Fsqd
_refine_ls_weighting_details 'calc w=1/[\s^2^(Fo^2^)+(0.1092P)^2^+0.2308P] where P=(Fo^2^+2Fc^2^)/3'
_refine_ls_weighting_scheme calc
_refine_ls_wR_factor_gt 0.1565
_refine_ls_wR_factor_ref 0.1932
_reflns_number_gt 2848
_reflns_number_total 4335
_reflns_threshold_expression I>2\s(I)
_cod_data_source_file si2004.cif
_cod_data_source_block I
_cod_original_sg_symbol_H-M 'P 21/c'
_cod_database_code 2213000
_cod_database_fobs_code 2213000

loop_
_symmetry_equiv_pos_as_xyz
'x, y, z'
'-x, y+1/2, -z+1/2'
'-x, -y, -z'
'x, -y-1/2, z-1/2'

loop_
_atom_site_type_symbol
_atom_site_label
_atom_site_fract_x
_atom_site_fract_y
_atom_site_fract_z
_atom_site_U_iso_or_equiv
_atom_site_adp_type
_atom_site_calc_flag
_atom_site_refinement_flags
_atom_site_occupancy
C C1 0.08793(16) 0.85107(12) 1.1554(2) 0.0605(4) Uani d . 1
C C2 0.0515(2) 0.83451(15) 1.2956(2) 0.0795(6) Uani d . 1
H H2 0.1000 0.8150 1.3765 0.095 Uiso calc R 1
C C3 -0.0559(2) 0.84689(15) 1.3148(2) 0.0818(7) Uani d . 1
H H3 -0.0790 0.8359 1.4087 0.098 Uiso calc R 1
C C4 -0.12882(18) 0.87509(14) 1.1971(2) 0.0726(6) Uani d . 1
H H4 -0.2008 0.8840 1.2113 0.087 Uiso calc R 1
C C5 -0.09523(15) 0.89015(12) 1.0578(2) 0.0612(5) Uani d . 1
H H5 -0.1455 0.9089 0.9783 0.073 Uiso calc R 1
C C6 0.01260(13) 0.87813(10) 1.03197(18) 0.0497(4) Uani d . 1
C C7 0.04743(13) 0.89107(10) 0.88117(18) 0.0485(4) Uani d . 1
C C8 -0.03427(15) 0.91290(15) 0.7489(2) 0.0659(5) Uani d . 1
H H8A 0.0014 0.9193 0.6596 0.099 Uiso calc R 1
H H8B -0.0698 0.9665 0.7685 0.099 Uiso calc R 1
H H8C -0.0868 0.8669 0.7336 0.099 Uiso calc R 1
C C9 0.19118(14) 0.88534(13) 0.7236(2) 0.0592(4) Uani d . 1
H H9A 0.1767 0.9425 0.6790 0.071 Uiso calc R 1
H H9B 0.1558 0.8422 0.6548 0.071 Uiso calc R 1
C C10 0.31163(14) 0.86895(13) 0.7459(2) 0.0619(5) Uani d . 1
H H10A 0.3471 0.9175 0.8016 0.074 Uiso calc R 1
H H10B 0.3260 0.8169 0.8071 0.074 Uiso calc R 1
C C11 0.35990(15) 0.85764(12) 0.5993(2) 0.0627(5) Uani d . 1
H H11A 0.4358 0.8424 0.6214 0.075 Uiso calc R 1
H H11B 0.3233 0.8104 0.5412 0.075 Uiso calc R 1
C C12 0.38548(12) 0.94528(10) 0.38155(18) 0.0489(4) Uani d . 1
C C13 0.44276(15) 0.87288(13) 0.3096(2) 0.0670(5) Uani d . 1
H H13A 0.4458 0.8222 0.3735 0.101 Uiso calc R 1
H H13B 0.5149 0.8911 0.2971 0.101 Uiso calc R 1
H H13C 0.4041 0.8591 0.2124 0.101 Uiso calc R 1
C C14 0.37098(11) 1.03009(10) 0.30374(17) 0.0473(4) Uani d . 1
C C15 0.40440(14) 1.04511(13) 0.1617(2) 0.0634(5) Uani d . 1
H H15 0.4353 0.9996 0.1127 0.076 Uiso calc R 1
C C16 0.39290(16) 1.12563(16) 0.0914(2) 0.0726(6) Uani d . 1
H H16 0.4167 1.1341 -0.0027 0.087 Uiso calc R 1
C C17 0.34599(15) 1.19306(14) 0.1621(2) 0.0667(5) Uani d . 1
H H17 0.3382 1.2474 0.1154 0.080 Uiso calc R 1
C C18 0.31083(14) 1.18080(11) 0.3001(2) 0.0578(4) Uani d . 1
H H18 0.2789 1.2269 0.3461 0.069 Uiso calc R 1
C C19 0.32189(12) 1.10045(10) 0.37325(17) 0.0474(4) Uani d . 1
N N1 0.14839(11) 0.88058(9) 0.86902(16) 0.0534(3) Uani d . 1
N N2 0.34936(11) 0.93775(9) 0.51000(16) 0.0525(3) Uani d . 1
O O1 0.19250(11) 0.83961(11) 1.14088(16) 0.0791(4) Uani d . 1
H H1 0.2032 0.8515 1.0539 0.119 Uiso calc R 1
O O2 0.28584(11) 1.09222(8) 0.50796(13) 0.0617(3) Uani d . 1
H H2A 0.2646 1.0422 0.5179 0.093 Uiso calc R 1

loop_
_atom_site_aniso_label
_atom_site_aniso_U_11
_atom_site_aniso_U_22
_atom_site_aniso_U_33
_atom_site_aniso_U_12
_atom_site_aniso_U_13
_atom_site_aniso_U_23
C1 0.0714(12) 0.0527(9) 0.0571(10) -0.0003(8) 0.0070(8) 0.0004(8)
C2 0.1118(19) 0.0734(13) 0.0532(10) 0.0004(12) 0.0095(10) 0.0059(9)
C3 0.1148(19) 0.0740(13) 0.0629(12) -0.0154(12) 0.0366(12) -0.0073(10)
C4 0.0762(13) 0.0724(13) 0.0742(13) -0.0181(10) 0.0296(10) -0.0161(10)
C5 0.0591(10) 0.0628(11) 0.0636(10) -0.0124(8) 0.0144(8) -0.0103(8)
C6 0.0518(9) 0.0446(8) 0.0530(9) -0.0085(6) 0.0080(6) -0.0047(6)
C7 0.0486(9) 0.0458(8) 0.0511(8) -0.0065(6) 0.0056(6) -0.0015(6)
C8 0.0536(10) 0.0860(14) 0.0573(10) -0.0021(9) 0.0029(7) 0.0004(9)
C9 0.0520(10) 0.0679(11) 0.0592(10) -0.0012(8) 0.0128(7) 0.0073(8)
C10 0.0521(10) 0.0642(11) 0.0712(11) 0.0031(8) 0.0143(8) 0.0190(8)
C11 0.0552(10) 0.0523(9) 0.0840(12) 0.0074(8) 0.0223(8) 0.0129(9)
C12 0.0355(7) 0.0509(9) 0.0613(9) -0.0018(6) 0.0106(6) -0.0060(7)
C13 0.0607(11) 0.0606(11) 0.0839(13) 0.0060(8) 0.0255(9) -0.0096(9)
C14 0.0376(7) 0.0544(9) 0.0508(8) -0.0029(6) 0.0089(6) -0.0018(7)
C15 0.0571(10) 0.0784(12) 0.0577(10) 0.0025(9) 0.0197(8) -0.0008(9)
C16 0.0691(12) 0.0958(16) 0.0550(10) -0.0065(11) 0.0158(8) 0.0152(10)
C17 0.0648(11) 0.0698(12) 0.0627(10) -0.0108(9) -0.0035(8) 0.0180(9)
C18 0.0617(10) 0.0510(9) 0.0587(9) -0.0004(8) -0.0007(7) 0.0009(7)
C19 0.0443(8) 0.0499(9) 0.0479(8) -0.0029(6) 0.0053(6) -0.0016(6)
N1 0.0490(8) 0.0559(8) 0.0558(8) -0.0024(6) 0.0088(6) 0.0040(6)
N2 0.0480(7) 0.0483(7) 0.0635(8) 0.0012(6) 0.0165(6) 0.0053(6)
O1 0.0682(9) 0.0974(11) 0.0696(9) 0.0154(7) -0.0005(6) 0.0132(7)
O2 0.0784(9) 0.0535(7) 0.0577(7) 0.0064(6) 0.0259(6) -0.0008(5)

loop_
_atom_type_symbol
_atom_type_description
_atom_type_scat_dispersion_real
_atom_type_scat_dispersion_imag
_atom_type_scat_source
C C 0.0033 0.0016 'International Tables Vol C Tables 4.2.6.8 and 6.1.1.4'
H H 0.0000 0.0000 'International Tables Vol C Tables 4.2.6.8 and 6.1.1.4'
N N 0.0061 0.0033 'International Tables Vol C Tables 4.2.6.8 and 6.1.1.4'
O O 0.0106 0.0060 'International Tables Vol C Tables 4.2.6.8 and 6.1.1.4'

loop_
_geom_angle_atom_site_label_1
_geom_angle_atom_site_label_2
_geom_angle_atom_site_label_3
_geom_angle
O1 C1 C2 119.14(18)
O1 C1 C6 121.74(16)
C2 C1 C6 119.12(19)
C3 C2 C1 120.5(2)
C3 C2 H2 119.7
C1 C2 H2 119.7
C4 C3 C2 120.74(19)
C4 C3 H3 119.6
C2 C3 H3 119.6
C3 C4 C5 119.7(2)
C3 C4 H4 120.2
C5 C4 H4 120.2
C4 C5 C6 121.90(19)
C4 C5 H5 119.1
C6 C5 H5 119.1
C5 C6 C1 118.01(16)
C5 C6 C7 121.73(15)
C1 C6 C7 120.25(15)
N1 C7 C6 117.36(14)
N1 C7 C8 122.74(15)
C6 C7 C8 119.87(15)
C7 C8 H8A 109.5
C7 C8 H8B 109.5
H8A C8 H8B 109.5
C7 C8 H8C 109.5
H8A C8 H8C 109.5
H8B C8 H8C 109.5
N1 C9 C10 109.86(15)
N1 C9 H9A 109.7
C10 C9 H9A 109.7
N1 C9 H9B 109.7
C10 C9 H9B 109.7
H9A C9 H9B 108.2
C11 C10 C9 113.56(16)
C11 C10 H10A 108.9
C9 C10 H10A 108.9
C11 C10 H10B 108.9
C9 C10 H10B 108.9
H10A C10 H10B 107.7
N2 C11 C10 110.69(14)
N2 C11 H11A 109.5
C10 C11 H11A 109.5
N2 C11 H11B 109.5
C10 C11 H11B 109.5
H11A C11 H11B 108.1
N2 C12 C14 117.45(13)
N2 C12 C13 123.21(16)
C14 C12 C13 119.33(14)
C12 C13 H13A 109.5
C12 C13 H13B 109.5
H13A C13 H13B 109.5
C12 C13 H13C 109.5
H13A C13 H13C 109.5
H13B C13 H13C 109.5
C15 C14 C19 117.39(15)
C15 C14 C12 122.48(14)
C19 C14 C12 120.14(13)
C16 C15 C14 121.97(17)
C16 C15 H15 119.0
C14 C15 H15 119.0
C17 C16 C15 119.45(17)
C17 C16 H16 120.3
C15 C16 H16 120.3
C18 C17 C16 120.45(18)
C18 C17 H17 119.8
C16 C17 H17 119.8
C17 C18 C19 121.15(17)
C17 C18 H18 119.4
C19 C18 H18 119.4
O2 C19 C18 118.52(14)
O2 C19 C14 121.90(14)
C18 C19 C14 119.58(15)
C7 N1 C9 122.34(14)
C12 N2 C11 122.80(14)
C1 O1 H1 109.5
C19 O2 H2A 109.5

loop_
_geom_bond_atom_site_label_1
_geom_bond_atom_site_label_2
_geom_bond_distance
C1 O1 1.336(2)
C1 C2 1.400(3)
C1 C6 1.415(2)
C2 C3 1.382(3)
C2 H2 0.9300
C3 C4 1.369(3)
C3 H3 0.9300
C4 C5 1.373(3)
C4 H4 0.9300
C5 C6 1.402(2)
C5 H5 0.9300
C6 C7 1.471(2)
C7 N1 1.285(2)
C7 C8 1.496(2)
C8 H8A 0.9600
C8 H8B 0.9600
C8 H8C 0.9600
C9 N1 1.458(2)
C9 C10 1.510(2)
C9 H9A 0.9700
C9 H9B 0.9700
C10 C11 1.509(3)
C10 H10A 0.9700
C10 H10B 0.9700
C11 N2 1.460(2)
C11 H11A 0.9700
C11 H11B 0.9700
C12 N2 1.2817(19)
C12 C14 1.473(2)
C12 C13 1.504(2)
C13 H13A 0.9600
C13 H13B 0.9600
C13 H13C 0.9600
C14 C15 1.395(2)
C14 C19 1.418(2)
C15 C16 1.383(3)
C15 H15 0.9300
C16 C17 1.376(3)
C16 H16 0.9300
C17 C18 1.364(3)
C17 H17 0.9300
C18 C19 1.392(2)
C18 H18 0.9300
C19 O2 1.3343(18)
O1 H1 0.8200
O2 H2A 0.8200

loop_
_geom_hbond_atom_site_label_D
_geom_hbond_atom_site_label_H
_geom_hbond_atom_site_label_A
_geom_hbond_site_symmetry_A
_geom_hbond_distance_DH
_geom_hbond_distance_HA
_geom_hbond_distance_DA
_geom_hbond_angle_DHA
O1 H1 N1 . 0.82 1.76 2.4912(19) 147.9
O2 H2A N2 . 0.82 1.92 2.4967(17) 126.1
C8 H8B \P1 3_577 0.96 2.875 3.558 129.0
C11 H11A \P2 3_576 0.97 2.822 3.678 147.6

loop_
_geom_torsion_atom_site_label_1
_geom_torsion_atom_site_label_2
_geom_torsion_atom_site_label_3
_geom_torsion_atom_site_label_4
_geom_torsion
O1 C1 C2 C3 179.1(2)
C6 C1 C2 C3 -1.9(3)
C1 C2 C3 C4 0.3(3)
C2 C3 C4 C5 0.9(3)
C3 C4 C5 C6 -0.5(3)
C4 C5 C6 C1 -1.1(3)
C4 C5 C6 C7 177.60(16)
O1 C1 C6 C5 -178.82(17)
C2 C1 C6 C5 2.2(3)
O1 C1 C6 C7 2.5(3)
C2 C1 C6 C7 -176.45(16)
C5 C6 C7 N1 178.38(15)
C1 C6 C7 N1 -3.0(2)
C5 C6 C7 C8 -3.4(2)
C1 C6 C7 C8 175.25(16)
N1 C9 C10 C11 170.33(15)
C9 C10 C11 N2 64.1(2)
N2 C12 C14 C15 -178.23(15)
C13 C12 C14 C15 2.8(2)
N2 C12 C14 C19 2.0(2)
C13 C12 C14 C19 -176.92(15)
C19 C14 C15 C16 1.4(3)
C12 C14 C15 C16 -178.30(17)
C14 C15 C16 C17 -0.8(3)
C15 C16 C17 C18 -0.1(3)
C16 C17 C18 C19 0.4(3)
C17 C18 C19 O2 -179.88(15)
C17 C18 C19 C14 0.3(2)
C15 C14 C19 O2 179.02(15)
C12 C14 C19 O2 -1.2(2)
C15 C14 C19 C18 -1.2(2)
C12 C14 C19 C18 178.58(14)
C6 C7 N1 C9 175.41(14)
C8 C7 N1 C9 -2.8(3)
C10 C9 N1 C7 -179.11(16)
C14 C12 N2 C11 -179.17(15)
C13 C12 N2 C11 -0.3(3)
C10 C11 N2 C12 178.99(15)

loop_
_cod_related_entry_id
_cod_related_entry_database
_cod_related_entry_code
1 ChemSpider 21185316
